data_7251995
loop_
_publ_author_name
'Reibeling, Sylvia'
'Gorelik, Tatiana E.'
'Hauss\"uhl, Eiken'
'Liebisch, Nick'
'Piepenbring, Martin U.'

_publ_section_title
;
 Electron diffraction and crystal engineering of Pigment Red 5,
 C30H31ClN4O7S
;
_journal_name_full CrystEngComm
_journal_paper_doi 10.1039/D6CE00140H
_journal_year 2026
_chemical_formula_moiety 'C30 H31 Cl N4 O7 S'
_chemical_formula_sum 'C30 H31 Cl N4 O7 S'
_chemical_formula_weight 627.10
_chemical_name_common 'Pigment Red 5'
_chemical_name_systematic
'(Z)-N-(5-chloro-2,4-dimethoxyphenyl)-4- (2-(5-(N,N-diethylsulfamoyl)-2-methoxyphenyl)hydrazineylidene)-3-oxo-3,4- dihydronaphthalene-2-carboxamide'
_space_group_crystal_system triclinic
_space_group_IT_number 2
_space_group_name_Hall '-P 1'
_space_group_name_H-M_alt 'P -1'
_symmetry_Int_Tables_number 2
_atom_sites_solution_primary dual
_audit_creation_date 2026-03-20
_audit_creation_method
;
Olex2 1.5-ac7-016
(compiled 2025.05.29 svn.r8cd99b3d for Rigaku Oxford Diffraction, GUI svn.r7254)
;
_audit_update_record
;
2026-04-08 deposited with the CCDC.	2026-04-17 downloaded from the CCDC.
;
_cell_angle_alpha 66.499(18)
_cell_angle_beta 89.409(16)
_cell_angle_gamma 75.241(15)
_cell_formula_units_Z 2
_cell_length_a 7.3396(12)
_cell_length_b 13.796(3)
_cell_length_c 16.072(3)
_cell_measurement_reflns_used 2632
_cell_measurement_temperature 77
_cell_measurement_theta_max 0.79
_cell_measurement_theta_min 0.06
_cell_volume 1435.5(5)
_computing_cell_refinement PETS2
_computing_data_collection EPU-D
_computing_data_reduction PETS2
_computing_molecular_graphics 'Olex2 1.5-ac7-016 (Dolomanov et al., 2009)'
_computing_publication_material 'Olex2 1.5-ac7-016 (Dolomanov et al., 2009)'
_computing_structure_refinement 'olex2.refine 1.5-ac7-016 (Bourhis et al., 2015)'
_computing_structure_solution 'SHELXT 2018/2 (Sheldrick, 2018)'
_diffrn_ambient_temperature 77
_diffrn_measured_fraction_theta_full 0.8736
_diffrn_measured_fraction_theta_max 0.8736
_diffrn_measurement_device_type GLACIOS
_diffrn_measurement_method 'continuous rotation'
_diffrn_radiation_type electron
_diffrn_radiation_wavelength 0.02510
_diffrn_reflns_av_R_equivalents 0.1620
_diffrn_reflns_av_unetI/netI 1.0372
_diffrn_reflns_Laue_measured_fraction_full 0.8736
_diffrn_reflns_Laue_measured_fraction_max 0.8736
_diffrn_reflns_limit_h_max 8
_diffrn_reflns_limit_h_min -8
_diffrn_reflns_limit_k_max 15
_diffrn_reflns_limit_k_min -15
_diffrn_reflns_limit_l_max 17
_diffrn_reflns_limit_l_min -17
_diffrn_reflns_number 6830
_diffrn_reflns_point_group_measured_fraction_full 0.8736
_diffrn_reflns_point_group_measured_fraction_max 0.8736
_diffrn_reflns_theta_full 0.7910
_diffrn_reflns_theta_max 0.79
_diffrn_reflns_theta_min 0.06
_diffrn_source FEG
_exptl_absorpt_coefficient_mu 0.000
_exptl_crystal_colour red
_exptl_crystal_density_diffrn 1.451
_exptl_crystal_description platelet
_exptl_crystal_F_000 86.469
_exptl_crystal_size_max 0.003
_exptl_crystal_size_mid 0.002
_exptl_crystal_size_min 0.0003
_refine_diff_density_max 2.0701
_refine_diff_density_min -1.7367
_refine_diff_density_rms 0.4862
_refine_ls_d_res_high 0.9091
_refine_ls_d_res_low 12.1695
_refine_ls_goodness_of_fit_ref 0.9227
_refine_ls_hydrogen_treatment constr
_refine_ls_matrix_type full
_refine_ls_number_constraints 53
_refine_ls_number_parameters 142
_refine_ls_number_reflns 3489
_refine_ls_number_restraints 20
_refine_ls_restrained_S_all 0.9200
_refine_ls_R_factor_all 0.3635
_refine_ls_R_factor_gt 0.2244
_refine_ls_shift/su_max -0.0009
_refine_ls_shift/su_mean 0.0002
_refine_ls_structure_factor_coef Fsqd
_refine_ls_weighting_details 'w=1/[\s^2^(Fo^2^)+(0.1P)^2^] where P=(Fo^2^+2Fc^2^)/3'
_refine_ls_weighting_scheme calc
_refine_ls_wR_factor_gt 0.4288
_refine_ls_wR_factor_ref 0.4706
_reflns_Friedel_coverage 0.0
_reflns_limit_h_max 8
_reflns_limit_h_min -8
_reflns_limit_k_max 15
_reflns_limit_k_min -13
_reflns_limit_l_max 17
_reflns_limit_l_min 0
_reflns_number_gt 529
_reflns_number_total 3489
_reflns_threshold_expression I>=2u(I)
_cod_data_source_file d6ce00140h2.cif
_cod_data_source_block merged_shelx
_cod_original_cell_volume 1435.5(6)
_cod_database_code 7251995
_olex2_refinement_description
;
1. Fixed Uiso
 At 1.2 times of:
  All C(H) groups, All C(H,H) groups, All N(H) groups
 At 1.5 times of:
  All C(H,H,H) groups
2. Restrained distances
 N003-C014 \\sim N003-C013 \\sim N00K-C011 \\sim N00F-C00S \\sim N00M-C015
\\sim N00M-C00Y
 with sigma of 0.02
 C012-C00Y \\sim C015-C00V
 with sigma of 0.02
 O005-C00U \\sim O00G-C008 \\sim O00P-C00X
 with sigma of 0.02
 C00O-C00N \\sim C00N-C00J \\sim C00J-C00C \\sim C00E-C00C \\sim C00I-C00E
\\sim C00O-C00I
 with sigma of 0.02
 C012-C00Y \\sim C015-C00V \\sim C013-C009
 with sigma of 0.02
3.a Secondary CH2 refined with riding coordinates:
 C00Y(H00v,H00w), C015(H01d,H01e)
3.b Aromatic/amide H refined with riding coordinates:
 C016(H016), C00H(H00H), C00A(H00d), C00C(H00e), C00O(H00O), C00I(H00I),
 C00E(H00f), C00T(H00T), C00R(H00R), C017(H017), N003(H003), N00F(H00g)
3.c Fitted hexagon refined as free rotating group:
 C017(C00R,C00L,C00T,C00S,C00B), C00H(C00Q,C014,C016,C00Z,C00D), C00W(C011,
 C00N,C00J,C00A,C009)
3.d Idealised Me refined as rotating group:
 C00U(H00j,H00k,H00l), C00V(H00m,H00n,H00p), C012(H01a,H01b,H01c), C008(H00a,
 H00b,H00c), C00X(H00q,H00s,H00u)
;
_olex2_submission_special_instructions 'No special instructions were received'

loop_
_space_group_symop_id
_space_group_symop_operation_xyz
1 x,y,z
2 -x,-y,-z

loop_
_atom_site_label
_atom_site_type_symbol
_atom_site_fract_x
_atom_site_fract_y
_atom_site_fract_z
_atom_site_U_iso_or_equiv
_atom_site_adp_type
_atom_site_occupancy
_atom_site_refinement_flags_posn
Cl00 Cl -0.0186(11) 0.8066(9) 0.6958(11) 0.016(2) Uiso 1.000000 .
S002 S 0.5883(12) 0.0291(10) 0.2077(12) 0.014(3) Uiso 1.000000 .
N003 N 0.173(2) 0.5787(18) 0.5081(15) 0.029(6) Uiso 1.000000 D
O004 O 0.292(2) 0.426(2) 0.439(2) 0.027(5) Uiso 1.000000 .
O005 O 0.392(2) 0.4117(16) 0.6499(19) 0.016(4) Uiso 1.000000 D
O006 O 0.624(2) -0.091(2) 0.251(3) 0.034(5) Uiso 1.000000 .
O007 O 0.428(3) 0.099(2) 0.150(3) 0.037(6) Uiso 1.000000 .
C008 C 0.367(2) 0.5393(17) 0.9117(19) 0.016(5) Uiso 1.000000 D
C009 C 0.0933(18) 0.6050(13) 0.3518(11) 0.028(6) Uiso 1.000000 DG
C00A C -0.0151(17) 0.6803(9) 0.2707(13) 0.032(6) Uiso 1.000000 G
C00B C 0.6233(18) 0.1234(12) 0.4455(11) 0.021(6) Uiso 1.000000 G
C00C C -0.123(3) 0.7346(17) 0.1155(15) 0.029(6) Uiso 1.000000 D
C00D C 0.2326(19) 0.6015(13) 0.7564(11) 0.037(7) Uiso 1.000000 G
C00E C -0.120(2) 0.7177(17) 0.0333(19) 0.022(5) Uiso 1.000000 D
N00F N 0.401(2) 0.3024(16) 0.356(2) 0.017(5) Uiso 1.000000 D
O00G O 0.240(2) 0.6188(18) 0.834(2) 0.033(5) Uiso 1.000000 D
C00H C 0.3289(16) 0.5087(11) 0.7434(11) 0.026(6) Uiso 1.000000 .
C00I C -0.016(2) 0.6150(15) 0.0371(19) 0.024(6) Uiso 1.000000 D
C00J C -0.0165(17) 0.6536(11) 0.1960(10) 0.028(6) Uiso 1.000000 DG
N00K N 0.309(2) 0.3730(17) 0.294(2) 0.017(5) Uiso 1.000000 D
C00L C 0.5914(19) 0.0630(13) 0.3018(12) 0.031(6) Uiso 1.000000 G
N00M N 0.778(2) 0.0575(18) 0.152(2) 0.038(6) Uiso 1.000000 D
C00N C 0.0906(19) 0.5516(13) 0.2024(10) 0.026(6) Uiso 1.000000 DG
C00O C 0.086(3) 0.5367(19) 0.1191(15) 0.024(6) Uiso 1.000000 D
O00P O 0.618(2) 0.1669(18) 0.503(2) 0.029(5) Uiso 1.000000 D
C00Q C 0.3061(16) 0.5046(10) 0.6593(13) 0.025(6) Uiso 1.000000 G
C00R C 0.7003(19) -0.0123(10) 0.3828(13) 0.077(10) Uiso 1.000000 G
C00S C 0.5144(17) 0.1987(9) 0.3646(12) 0.022(6) Uiso 1.000000 DG
C00T C 0.4984(16) 0.1685(11) 0.2927(11) 0.028(6) Uiso 1.000000 G
C00U C 0.498(3) 0.3097(18) 0.726(2) 0.026(6) Uiso 1.000000 D
C00V C 0.678(3) 0.2143(19) -0.007(2) 0.028(6) Uiso 1.000000 D
C00W C 0.2004(16) 0.5030(11) 0.3582(10) 0.024(6) Uiso 1.000000 .
C00X C 0.746(3) 0.102(2) 0.584(2) 0.038(7) Uiso 1.000000 D
C00Y C 0.960(2) -0.004(2) 0.200(2) 0.028(6) Uiso 1.000000 D
C00Z C 0.1134(17) 0.6903(11) 0.6852(13) 0.014(5) Uiso 1.000000 G
O010 O -0.005(2) 0.7487(19) 0.404(2) 0.021(5) Uiso 1.000000 .
C011 C 0.1991(17) 0.4763(9) 0.2835(12) 0.024(6) Uiso 1.000000 DG
C012 C 1.099(3) -0.027(2) 0.128(2) 0.048(7) Uiso 1.000000 D
C013 C 0.082(2) 0.6559(17) 0.4259(17) 0.011(5) Uiso 1.000000 D
C014 C 0.1868(18) 0.5934(12) 0.5880(11) 0.017(5) Uiso 1.000000 DG
C015 C 0.746(3) 0.1707(18) 0.0972(19) 0.042(7) Uiso 1.000000 D
C016 C 0.0905(15) 0.6862(10) 0.6010(11) 0.034(6) Uiso 1.000000 G
C017 C 0.7163(16) 0.0179(10) 0.4546(11) 0.018(5) Uiso 1.000000 .
H016 H 0.0107(15) 0.7456(10) 0.5534(11) 0.041(8) Uiso 1.000000 R
H00H H 0.4087(16) 0.4493(11) 0.7911(11) 0.031(7) Uiso 1.000000 R
H00d H -0.0868(17) 0.7486(9) 0.2665(13) 0.038(8) Uiso 1.000000 R
H00e H -0.197(3) 0.8003(17) 0.1156(15) 0.035(7) Uiso 1.000000 R
H00O H 0.157(3) 0.4699(19) 0.1199(15) 0.029(7) Uiso 1.000000 R
H00I H -0.016(2) 0.5997(15) -0.0143(19) 0.028(7) Uiso 1.000000 R
H00f H -0.186(2) 0.7730(17) -0.0210(19) 0.026(6) Uiso 1.000000 R
H00T H 0.4256(16) 0.2190(11) 0.2385(11) 0.033(7) Uiso 1.000000 R
H00R H 0.7625(19) -0.0829(10) 0.3889(13) 0.092(12) Uiso 1.000000 R
H017 H 0.7891(16) -0.0325(10) 0.5088(11) 0.022(6) Uiso 1.000000 R
H00j H 0.506(8) 0.2483(19) 0.711(3) 0.040(9) Uiso 1.000000 GR
H00k H 0.623(4) 0.314(3) 0.737(3) 0.040(9) Uiso 1.000000 GR
H00l H 0.433(5) 0.300(3) 0.780(2) 0.040(9) Uiso 1.000000 GR
H00m H 0.692(8) 0.287(3) -0.039(2) 0.042(9) Uiso 1.000000 GR
H00n H 0.753(6) 0.166(3) -0.032(2) 0.042(9) Uiso 1.000000 GR
H00p H 0.547(3) 0.216(5) -0.014(2) 0.042(9) Uiso 1.000000 GR
H00v H 1.007(2) 0.037(2) 0.228(2) 0.034(7) Uiso 1.000000 R
H00w H 0.953(2) -0.073(2) 0.248(2) 0.034(7) Uiso 1.000000 R
H01a H 1.088(9) 0.041(3) 0.076(3) 0.072(11) Uiso 1.000000 GR
H01b H 1.227(3) -0.056(7) 0.156(3) 0.072(11) Uiso 1.000000 GR
H01c H 1.066(9) -0.078(7) 0.110(6) 0.072(11) Uiso 1.000000 GR
H01d H 0.652(3) 0.2105(18) 0.1235(19) 0.051(9) Uiso 1.000000 R
H01e H 0.862(3) 0.1900(18) 0.1017(19) 0.051(9) Uiso 1.000000 R
H00a H 0.492(3) 0.522(4) 0.894(2) 0.024(8) Uiso 1.000000 GR
H00b H 0.369(6) 0.569(2) 0.956(2) 0.024(8) Uiso 1.000000 GR
H00c H 0.326(5) 0.474(2) 0.937(3) 0.024(8) Uiso 1.000000 GR
H003 H 0.228(2) 0.5144(18) 0.5106(15) 0.034(7) Uiso 1.000000 R
H00g H 0.402(2) 0.3142(16) 0.405(2) 0.020(6) Uiso 1.000000 R
H00q H 0.862(4) 0.066(5) 0.569(2) 0.057(10) Uiso 1.000000 GR
H00s H 0.770(9) 0.149(2) 0.611(4) 0.057(10) Uiso 1.000000 GR
H00u H 0.690(5) 0.049(4) 0.626(3) 0.057(10) Uiso 1.000000 GR

loop_
_geom_angle_atom_site_label_1
_geom_angle_atom_site_label_2
_geom_angle_atom_site_label_3
_geom_angle
_geom_angle_site_symmetry_1
_geom_angle_site_symmetry_3
_geom_angle_publ_flag
O007 S002 O006 123.4(13) . . ?
C00L S002 O006 102.7(18) . . ?
C00L S002 O007 107.4(13) . . ?
N00M S002 O006 107.7(12) . . ?
N00M S002 O007 107(2) . . ?
N00M S002 C00L 107.3(10) . . ?
C014 N003 C013 126.5(19) . . ?
H003 N003 C013 116.7(11) . . ?
H003 N003 C014 116.7(11) . . ?
C00U O005 C00Q 124(2) . . ?
H00a C008 O00G 109.5 . . ?
H00b C008 O00G 109.5 . . ?
H00b C008 H00a 109.5 . . ?
H00c C008 O00G 109.5 . . ?
H00c C008 H00a 109.5 . . ?
H00c C008 H00b 109.5 . . ?
C00W C009 C00A 120.000000000(17) . . ?
C013 C009 C00A 111.1(13) . . ?
C013 C009 C00W 128.8(12) . . ?
C00J C00A C009 120.0 . . ?
H00d C00A C009 120.0(5) . . ?
H00d C00A C00J 120.0(5) . . ?
C00S C00B O00P 110.2(15) . . ?
C017 C00B O00P 129.8(15) . . ?
C017 C00B C00S 120.0 . . ?
C00J C00C C00E 120.9(19) . . ?
H00e C00C C00E 119.6(12) . . ?
H00e C00C C00J 119.6(11) . . ?
C00H C00D O00G 127.4(14) . . ?
C00Z C00D O00G 112.6(14) . . ?
C00Z C00D C00H 120.0 . . ?
C00I C00E C00C 118(2) . . ?
H00f C00E C00C 121.0(12) . . ?
H00f C00E C00I 121.0(16) . . ?
C00S N00F N00K 129(3) . . ?
H00g N00F N00K 115.4(15) . . ?
H00g N00F C00S 115.4(15) . . ?
C00D O00G C008 120.1(17) . . ?
C00Q C00H C00D 120.0 . . ?
H00H C00H C00D 120.0 . . ?
H00H C00H C00Q 120.0 . . ?
C00O C00I C00E 119(2) . . ?
H00I C00I C00E 120.6(16) . . ?
H00I C00I C00O 120.6(11) . . ?
C00C C00J C00A 117.0(14) . . ?
C00N C00J C00A 120.000000000(17) . . ?
C00N C00J C00C 122.9(14) . . ?
C011 N00K N00F 130(3) . . ?
C00R C00L S002 120.0(10) . . ?
C00T C00L S002 119.8(10) . . ?
C00T C00L C00R 120.0 . . ?
C00Y N00M S002 117(2) . . ?
C015 N00M S002 112.0(15) . . ?
C015 N00M C00Y 119(2) . . ?
C00O C00N C00J 114.6(14) . . ?
C011 C00N C00J 120.0 . . ?
C011 C00N C00O 125.3(14) . . ?
C00N C00O C00I 124.7(19) . . ?
H00O C00O C00I 117.7(11) . . ?
H00O C00O C00N 117.7(11) . . ?
C00X O00P C00B 115.1(17) . . ?
C00H C00Q O005 118.9(16) . . ?
C014 C00Q O005 121.0(16) . . ?
C014 C00Q C00H 120.0 . . ?
C017 C00R C00L 120.0 . . ?
H00R C00R C00L 120.0(4) . . ?
H00R C00R C017 120.0(4) . . ?
N00F C00S C00B 121.5(16) . . ?
C00T C00S C00B 120.0 . . ?
C00T C00S N00F 118.1(16) . . ?
C00S C00T C00L 120.0 . . ?
H00T C00T C00L 120.0(4) . . ?
H00T C00T C00S 120.0(4) . . ?
H00j C00U O005 109.5 . . ?
H00k C00U O005 109.5 . . ?
H00k C00U H00j 109.5 . . ?
H00l C00U O005 109.5 . . ?
H00l C00U H00j 109.5 . . ?
H00l C00U H00k 109.5 . . ?
H00m C00V C015 109.5 . . ?
H00n C00V C015 109.5 . . ?
H00n C00V H00m 109.5 . . ?
H00p C00V C015 109.5 . . ?
H00p C00V H00m 109.5 . . ?
H00p C00V H00n 109.5 . . ?
C009 C00W O004 119.8 . . ?
C011 C00W O004 119.9 . . ?
C011 C00W C009 120.0 . . ?
H00q C00X O00P 109.5 . . ?
H00s C00X O00P 109.5 . . ?
H00s C00X H00q 109.5 . . ?
H00u C00X O00P 109.5 . . ?
H00u C00X H00q 109.5 . . ?
H00u C00X H00s 109.5 . . ?
C012 C00Y N00M 108(2) . . ?
H00v C00Y N00M 110.1(11) . . ?
H00v C00Y C012 110.1(10) . . ?
H00w C00Y N00M 110.1(14) . . ?
H00w C00Y C012 110.1(14) . . ?
H00w C00Y H00v 108.4587(3) . . ?
C00D C00Z Cl00 123.4(11) . . ?
C016 C00Z Cl00 116.6(11) . . ?
C016 C00Z C00D 120.0 . . ?
C00N C011 N00K 122.6(17) . . ?
C00W C011 N00K 117.4(17) . . ?
C00W C011 C00N 120.0 . . ?
H01a C012 C00Y 109.5 . . ?
H01b C012 C00Y 109.5 . . ?
H01b C012 H01a 109.5 . . ?
H01c C012 C00Y 109.5 . . ?
H01c C012 H01a 109.5 . . ?
H01c C012 H01b 109.5 . . ?
C009 C013 N003 111.0(15) . . ?
O010 C013 N003 130(2) . . ?
O010 C013 C009 118(2) . . ?
C00Q C014 N003 114.6(14) . . ?
C016 C014 N003 125.4(14) . . ?
C016 C014 C00Q 120.0 . . ?
C00V C015 N00M 118(2) . . ?
H01d C015 N00M 107.7(14) . . ?
H01d C015 C00V 107.7(11) . . ?
H01e C015 N00M 107.7(12) . . ?
H01e C015 C00V 107.7(11) . . ?
H01e C015 H01d 107.11452088(4) . . ?
C014 C016 C00Z 120.0 . . ?
H016 C016 C00Z 120.0(5) . . ?
H016 C016 C014 120.0(5) . . ?
C00R C017 C00B 120.0 . . ?
H017 C017 C00B 120.0 . . ?
H017 C017 C00R 120.0 . . ?

loop_
_geom_bond_atom_site_label_1
_geom_bond_atom_site_label_2
_geom_bond_distance
_geom_bond_site_symmetry_2
_geom_bond_publ_flag
Cl00 C00Z 1.722(11) . ?
S002 O006 1.47(3) . ?
S002 O007 1.38(3) . ?
S002 C00L 1.753(18) . ?
S002 N00M 1.69(3) . ?
N003 C013 1.36(2) . ?
N003 C014 1.387(18) . ?
N003 H003 0.8600 . ?
O004 C00W 1.35(4) . ?
O005 C00Q 1.344(17) . ?
O005 C00U 1.47(2) . ?
C008 O00G 1.43(2) . ?
C008 H00a 0.9600 . ?
C008 H00b 0.9600 . ?
C008 H00c 0.9600 . ?
C009 C00A 1.3900 . ?
C009 C00W 1.3900 . ?
C009 C013 1.598(18) . ?
C00A C00J 1.3900 . ?
C00A H00d 0.9300 . ?
C00B O00P 1.28(2) . ?
C00B C00S 1.3900 . ?
C00B C017 1.3900 . ?
C00C C00E 1.43(2) . ?
C00C C00J 1.399(19) . ?
C00C H00e 0.9300 . ?
C00D O00G 1.36(3) . ?
C00D C00H 1.3900 . ?
C00D C00Z 1.3900 . ?
C00E C00I 1.406(17) . ?
C00E H00f 0.9300 . ?
N00F N00K 1.14(4) . ?
N00F C00S 1.414(15) . ?
N00F H00g 0.8600 . ?
C00H C00Q 1.3900 . ?
C00H H00H 0.9300 . ?
C00I C00O 1.39(2) . ?
C00I H00I 0.9300 . ?
C00J C00N 1.3900 . ?
N00K C011 1.391(15) . ?
C00L C00R 1.3900 . ?
C00L C00T 1.3900 . ?
N00M C00Y 1.419(19) . ?
N00M C015 1.41(2) . ?
C00N C00O 1.435(18) . ?
C00N C011 1.3900 . ?
C00O H00O 0.9300 . ?
O00P C00X 1.43(2) . ?
C00Q C014 1.3900 . ?
C00R C017 1.3900 . ?
C00R H00R 0.9300 . ?
C00S C00T 1.3900 . ?
C00T H00T 0.9300 . ?
C00U H00j 0.9600 . ?
C00U H00k 0.9600 . ?
C00U H00l 0.9600 . ?
C00V C015 1.58(2) . ?
C00V H00m 0.9600 . ?
C00V H00n 0.9600 . ?
C00V H00p 0.9600 . ?
C00W C011 1.3900 . ?
C00X H00q 0.9600 . ?
C00X H00s 0.9600 . ?
C00X H00u 0.9600 . ?
C00Y C012 1.61(2) . ?
C00Y H00v 0.9700 . ?
C00Y H00w 0.9700 . ?
C00Z C016 1.3900 . ?
O010 C013 1.18(2) . ?
C012 H01a 0.9600 . ?
C012 H01b 0.9600 . ?
C012 H01c 0.9600 . ?
C014 C016 1.3900 . ?
C015 H01d 0.9700 . ?
C015 H01e 0.9700 . ?
C016 H016 0.9300 . ?
C017 H017 0.9300 . ?

loop_
_geom_torsion_atom_site_label_1
_geom_torsion_atom_site_label_2
_geom_torsion_atom_site_label_3
_geom_torsion_atom_site_label_4
_geom_torsion
_geom_torsion_site_symmetry_1
_geom_torsion_site_symmetry_2
_geom_torsion_site_symmetry_3
_geom_torsion_site_symmetry_4
_geom_torsion_publ_flag
Cl00 C00Z C00D O00G -2.7(15) . . . . ?
Cl00 C00Z C00D C00H 177.5(5) . . . . ?
Cl00 C00Z C016 C014 -177.7(5) . . . . ?
S002 C00L C00R C017 174.2(5) . . . . ?
S002 C00L C00T C00S -174.3(5) . . . . ?
S002 N00M C00Y C012 143.6(17) . . . . ?
S002 N00M C015 C00V -96.2(19) . . . . ?
N003 C013 C009 C00A 174.1(13) . . . . ?
N003 C013 C009 C00W -9.5(19) . . . . ?
N003 C014 C00Q O005 -2.7(18) . . . . ?
N003 C014 C00Q C00H -178.9(9) . . . . ?
N003 C014 C016 C00Z 178.8(10) . . . . ?
O004 C00W C009 C00A -173.8(11) . . . . ?
O004 C00W C009 C013 10(2) . . . . ?
O004 C00W C011 N00K -6(2) . . . . ?
O004 C00W C011 C00N 173.8(11) . . . . ?
O005 C00Q C00H C00D -176.3(9) . . . . ?
O005 C00Q C014 C016 176.2(10) . . . . ?
O006 S002 C00L C00R 28.9(10) . . . . ?
O006 S002 C00L C00T -156.8(9) . . . . ?
O006 S002 N00M C00Y -46.4(18) . . . . ?
O006 S002 N00M C015 171.2(19) . . . . ?
O007 S002 C00L C00R 160.3(14) . . . . ?
O007 S002 C00L C00T -25.4(16) . . . . ?
O007 S002 N00M C00Y 178.7(15) . . . . ?
O007 S002 N00M C015 36.3(17) . . . . ?
C008 O00G C00D C00H 5(2) . . . . ?
C008 O00G C00D C00Z -175.0(15) . . . . ?
C009 C00A C00J C00C -177.8(10) . . . . ?
C009 C00A C00J C00N -0.0(11) . . . . ?
C009 C00W C011 N00K -179.9(10) . . . . ?
C009 C00W C011 C00N -0.0(10) . . . . ?
C009 C013 N003 C014 -178.1(12) . . . . ?
C00A C009 C00W C011 -0.0(11) . . . . ?
C00A C009 C013 O010 -3.4(14) . . . . ?
C00A C00J C00C C00E 174.8(13) . . . . ?
C00A C00J C00N C00O -176.3(9) . . . . ?
C00A C00J C00N C011 0.0(10) . . . . ?
C00B C00S N00F N00K 177.9(18) . . . . ?
C00B C00S C00T C00L -0.0(12) . . . . ?
C00B C017 C00R C00L -0.0(10) . . . . ?
C00C C00E C00I C00O -3(2) . . . . ?
C00C C00J C00N C00O 1.3(18) . . . . ?
C00C C00J C00N C011 177.6(10) . . . . ?
C00D C00H C00Q C014 -0.0(9) . . . . ?
C00D C00Z C016 C014 -0.0(10) . . . . ?
C00E C00C C00J C00N -3(2) . . . . ?
C00E C00I C00O C00N 2(2) . . . . ?
N00F N00K C011 C00N -178(2) . . . . ?
N00F N00K C011 C00W 2(3) . . . . ?
N00F C00S C00B O00P -6.5(19) . . . . ?
N00F C00S C00B C017 172.9(10) . . . . ?
N00F C00S C00T C00L -173.1(11) . . . . ?
O00G C00D C00H C00Q -179.7(12) . . . . ?
O00G C00D C00Z C016 179.8(10) . . . . ?
C00H C00D C00Z C016 0.0(10) . . . . ?
C00H C00Q O005 C00U 5.3(13) . . . . ?
C00H C00Q C014 C016 0.0(10) . . . . ?
C00I C00E C00C C00J 4(2) . . . . ?
C00I C00O C00N C00J -1(2) . . . . ?
C00I C00O C00N C011 -176.8(15) . . . . ?
C00J C00A C009 C00W 0.0(11) . . . . ?
C00J C00A C009 C013 176.8(8) . . . . ?
C00J C00N C011 N00K 179.9(11) . . . . ?
C00J C00N C011 C00W 0.0(11) . . . . ?
N00K N00F C00S C00T -9(3) . . . . ?
N00K C011 C00N C00O -4(2) . . . . ?
C00L S002 N00M C00Y 63.6(14) . . . . ?
C00L S002 N00M C015 -78.9(16) . . . . ?
N00M S002 C00L C00R -84.5(12) . . . . ?
N00M S002 C00L C00T 89.8(11) . . . . ?
C00O C00N C011 C00W 175.9(10) . . . . ?
O00P C00B C00S C00T -179.4(11) . . . . ?
O00P C00B C017 C00R 179.2(13) . . . . ?
C00Q C00H C00D C00Z 0.0(9) . . . . ?
C00Q C014 N003 C013 -173.0(13) . . . . ?
C00Q C014 C016 C00Z -0.0(10) . . . . ?
C00R C00L C00T C00S -0.0(11) . . . . ?
C00R C017 C00B C00S 0.0(10) . . . . ?
C00S C00B O00P C00X -171.6(14) . . . . ?
C00S N00F N00K C011 -178.7(18) . . . . ?
C00T C00L C00R C017 0.0(11) . . . . ?
C00T C00S C00B C017 0.0(12) . . . . ?
C00U O005 C00Q C014 -170.9(13) . . . . ?
C00V C015 N00M C00Y 122(2) . . . . ?
C00W C009 C013 O010 173.0(18) . . . . ?
C00X O00P C00B C017 9(3) . . . . ?
O010 C013 N003 C014 -1(3) . . . . ?
C011 C00W C009 C013 -176.2(9) . . . . ?
C012 C00Y N00M C015 -77(2) . . . . ?
C013 N003 C014 C016 8(2) . . . . ?

loop_
_restr_equal_distance_atom_site_label_1
_restr_equal_distance_atom_site_label_2
_restr_equal_distance_site_symmetry_2
_restr_equal_distance_class_id
N003 C013 1 1
N003 C014 1 1
O005 C00U 1 3
C00E C00C 1 4
N00F C00S 1 1
O00G C008 1 3
C00I C00E 1 4
C00J C00C 1 4
N00K C011 1 1
N00M C00Y 1 1
N00M C015 1 1
C00N C00J 1 4
C00O C00I 1 4
C00O C00N 1 4
O00P C00X 1 3
C012 C00Y 1 5
C012 C00Y 1 2
C013 C009 1 5
C015 C00V 1 5
C015 C00V 1 2

loop_
_restr_equal_distance_class_class_id
_restr_equal_distance_class_target_weight_param
_restr_equal_distance_class_average
_restr_equal_distance_class_esd
_restr_equal_distance_class_diff_max
1 0.0200 1.3977 0.0192 0.0338
2 0.0200 1.5915 0.0160 0.0160
3 0.0200 1.4443 0.0200 0.0280
4 0.0200 1.4090 0.0174 0.0262
5 0.0200 1.5937 0.0134 0.0182
